data_8106284
loop_
_publ_author_name
'Cui, Li-Jing'
'Zhang, Bin'
'Liu, Chun-Yan'
'Bian, Ming'

_publ_section_title
;
 Crystal structure of
 2-amino-4-(2,4-dinitrophenyl)-3-cyano-7,7-dimethyl-5-oxo-4H-5,6,7,8-tetrahydrobenzo-pyran,
 C18H16N4O6
;
_journal_issue 5
_journal_name_full 'Zeitschrift f\"ur Kristallographie - New Crystal Structures'
_journal_page_first 753
_journal_page_last 754
_journal_paper_doi 10.1515/ncrs-2017-0229
_journal_volume 233
_journal_year 2018
_chemical_formula_moiety 'C18 H16 N4 O6'
_chemical_formula_sum 'C18 H16 N4 O6'
_chemical_formula_weight 384.35
_space_group_crystal_system monoclinic
_space_group_IT_number 15
_space_group_name_Hall '-C 2yc'
_space_group_name_H-M_alt 'C 1 2/c 1'
_atom_sites_solution_hydrogens mixed
_cell_angle_alpha 90
_cell_angle_beta 97.662(7)
_cell_angle_gamma 90
_cell_formula_units_Z 8
_cell_length_a 28.3976(19)
_cell_length_b 10.5649(7)
_cell_length_c 12.1155(10)
_cell_measurement_reflns_used 1758
_cell_measurement_temperature 293(2)
_cell_measurement_theta_max 26.5080
_cell_measurement_theta_min 2.7320
_cell_volume 3602.4(5)
_computing_cell_refinement 'Bruker APEX2'
_computing_data_collection 'Bruker APEX2'
_computing_data_reduction 'Bruker SAINT'
_computing_molecular_graphics 'Olex2 (Dolomanov et al., 2009)'
_computing_publication_material 'Olex2 (Dolomanov et al., 2009)'
_computing_structure_refinement 'ShelXL (Sheldrick, 2015)'
_computing_structure_solution 'ShelXL (Sheldrick, 2015)'
_diffrn_ambient_temperature 293(2)
_diffrn_measured_fraction_theta_full 0.999
_diffrn_measured_fraction_theta_max 0.999
_diffrn_measurement_device_type 'Bruker APEX-II CCD'
_diffrn_measurement_method 'phi and omega scans'
_diffrn_radiation_monochromator graphite
_diffrn_radiation_type MoK\a
_diffrn_radiation_wavelength 0.71073
_diffrn_reflns_av_R_equivalents 0.0274
_diffrn_reflns_av_unetI/netI 0.0435
_diffrn_reflns_Laue_measured_fraction_full 0.999
_diffrn_reflns_Laue_measured_fraction_max 0.999
_diffrn_reflns_limit_h_max 33
_diffrn_reflns_limit_h_min -33
_diffrn_reflns_limit_k_max 12
_diffrn_reflns_limit_k_min -12
_diffrn_reflns_limit_l_max 8
_diffrn_reflns_limit_l_min -14
_diffrn_reflns_number 6523
_diffrn_reflns_point_group_measured_fraction_full 0.999
_diffrn_reflns_point_group_measured_fraction_max 0.999
_diffrn_reflns_theta_full 24.993
_diffrn_reflns_theta_max 24.993
_diffrn_reflns_theta_min 2.606
_exptl_absorpt_coefficient_mu 0.109
_exptl_absorpt_correction_T_max 1.00000
_exptl_absorpt_correction_T_min 0.71653
_exptl_absorpt_correction_type multi-scan
_exptl_absorpt_process_details crystalclear
_exptl_crystal_colour colorless
_exptl_crystal_density_diffrn 1.417
_exptl_crystal_density_method 'not measured'
_exptl_crystal_description block
_exptl_crystal_F_000 1600
_exptl_crystal_size_max 0.2
_exptl_crystal_size_mid 0.18
_exptl_crystal_size_min 0.17
_refine_diff_density_max 0.151
_refine_diff_density_min -0.178
_refine_diff_density_rms 0.040
_refine_ls_extinction_coef 0.0020(3)
_refine_ls_extinction_expression Fc^*^=kFc[1+0.001xFc^2^\l^3^/sin(2\q)]^-1/4^
_refine_ls_extinction_method 'SHELXL-2016/6 (Sheldrick 2016)'
_refine_ls_goodness_of_fit_ref 1.039
_refine_ls_hydrogen_treatment mixed
_refine_ls_matrix_type full
_refine_ls_number_parameters 260
_refine_ls_number_reflns 3168
_refine_ls_number_restraints 0
_refine_ls_restrained_S_all 1.039
_refine_ls_R_factor_all 0.0786
_refine_ls_R_factor_gt 0.0470
_refine_ls_shift/su_max 0.000
_refine_ls_shift/su_mean 0.000
_refine_ls_structure_factor_coef Fsqd
_refine_ls_weighting_details 'w=1/[\s^2^(Fo^2^)+(0.0480P)^2^+1.4003P] where P=(Fo^2^+2Fc^2^)/3'
_refine_ls_weighting_scheme calc
_refine_ls_wR_factor_gt 0.1032
_refine_ls_wR_factor_ref 0.1247
_reflns_Friedel_coverage 0.000
_reflns_Friedel_fraction_full .
_reflns_Friedel_fraction_max .
_reflns_number_gt 2114
_reflns_number_total 3168
_reflns_threshold_expression 'I > 2\s(I)'
_cod_data_source_file suppl_ncrs-2017-0229_suppl.cif
_cod_data_source_block a
_cod_database_code 8106284
_shelx_space_group_comment
;
The symmetry employed for this shelxl refinement is uniquely defined
by the following loop, which should always be used as a source of
symmetry information in preference to the above space-group names.
They are only intended as comments.
;
_olex2_refinement_description
;
1. Fixed Uiso
 At 1.2 times of:
  All C(H) groups, All C(H,H) groups, All N(H,H) groups
 At 1.5 times of:
  All C(H,H,H) groups
2.a Ternary CH refined with riding coordinates:
 C3(H3)
2.b Secondary CH2 refined with riding coordinates:
 C6(H6A,H6B), C8(H8A,H8B)
2.c Me refined with riding coordinates:
 C11(H11A,H11B,H11C), C12(H12A,H12B,H12C)
2.d Aromatic/amide H refined with riding coordinates:
 C15(H15), C17(H17), C18(H18)
;
_olex2_submission_special_instructions 'No special instructions were received'

loop_
_space_group_symop_operation_xyz
'x, y, z'
'-x, y, -z+1/2'
'x+1/2, y+1/2, z'
'-x+1/2, y+1/2, -z+1/2'
'-x, -y, -z'
'x, -y, z-1/2'
'-x+1/2, -y+1/2, -z'
'x+1/2, -y+1/2, z-1/2'

loop_
_atom_site_label
_atom_site_type_symbol
_atom_site_fract_x
_atom_site_fract_y
_atom_site_fract_z
_atom_site_U_iso_or_equiv
_atom_site_adp_type
_atom_site_occupancy
_atom_site_site_symmetry_order
_atom_site_calc_flag
_atom_site_refinement_flags_posn
_atom_site_refinement_flags_adp
_atom_site_refinement_flags_occupancy
_atom_site_disorder_assembly
_atom_site_disorder_group
C1 C 0.42189(7) 0.26434(19) 0.46655(17) 0.0387(5) Uani 1 1 d . . . . .
C2 C 0.41991(8) 0.3301(2) 0.56087(16) 0.0389(5) Uani 1 1 d . . . . .
C3 C 0.38012(7) 0.31612(19) 0.63079(17) 0.0374(5) Uani 1 1 d . . . . .
H3 H 0.363231 0.396991 0.631073 0.045 Uiso 1 1 calc R . . . .
C4 C 0.34588(7) 0.21665(19) 0.58042(17) 0.0383(5) Uani 1 1 d . . . . .
C5 C 0.35119(7) 0.1543(2) 0.48720(18) 0.0411(5) Uani 1 1 d . . . . .
C6 C 0.31786(9) 0.0589(2) 0.4318(2) 0.0536(6) Uani 1 1 d . . . . .
H6A H 0.335882 -0.005521 0.398693 0.064 Uiso 1 1 calc R . . . .
H6B H 0.297083 0.099562 0.372221 0.064 Uiso 1 1 calc R . . . .
C7 C 0.28749(8) -0.0048(2) 0.5110(2) 0.0527(6) Uani 1 1 d . . . . .
C8 C 0.26777(8) 0.0975(2) 0.5812(2) 0.0541(6) Uani 1 1 d . . . . .
H8A H 0.242401 0.141250 0.534821 0.065 Uiso 1 1 calc R . . . .
H8B H 0.253834 0.056381 0.640724 0.065 Uiso 1 1 calc R . . . .
C9 C 0.30282(8) 0.1941(2) 0.6320(2) 0.0457(6) Uani 1 1 d . . . . .
C10 C 0.45621(9) 0.4198(2) 0.59287(18) 0.0484(6) Uani 1 1 d . . . . .
C11 C 0.24685(9) -0.0761(3) 0.4421(3) 0.0758(9) Uani 1 1 d . . . . .
H11A H 0.259693 -0.140018 0.398368 0.114 Uiso 1 1 calc R . . . .
H11B H 0.227184 -0.115112 0.491010 0.114 Uiso 1 1 calc R . . . .
H11C H 0.228171 -0.017820 0.393647 0.114 Uiso 1 1 calc R . . . .
C12 C 0.31744(10) -0.0971(2) 0.5880(2) 0.0727(8) Uani 1 1 d . . . . .
H12A H 0.329943 -0.161641 0.544289 0.109 Uiso 1 1 calc R . . . .
H12B H 0.343196 -0.052267 0.630275 0.109 Uiso 1 1 calc R . . . .
H12C H 0.298013 -0.135410 0.637840 0.109 Uiso 1 1 calc R . . . .
C13 C 0.39918(7) 0.28089(19) 0.75087(17) 0.0372(5) Uani 1 1 d . . . . .
C14 C 0.39176(7) 0.3499(2) 0.84428(18) 0.0438(6) Uani 1 1 d . . . . .
C15 C 0.40594(8) 0.3068(3) 0.95113(19) 0.0540(7) Uani 1 1 d . . . . .
H15 H 0.399786 0.353464 1.012709 0.065 Uiso 1 1 calc R . . . .
C16 C 0.42927(9) 0.1935(3) 0.96373(18) 0.0518(6) Uani 1 1 d . . . . .
C17 C 0.43909(9) 0.1235(2) 0.8743(2) 0.0570(7) Uani 1 1 d . . . . .
H17 H 0.455590 0.047434 0.884694 0.068 Uiso 1 1 calc R . . . .
C18 C 0.42402(9) 0.1682(2) 0.76921(18) 0.0506(6) Uani 1 1 d . . . . .
H18 H 0.430685 0.121277 0.708203 0.061 Uiso 1 1 calc R . . . .
O1 O 0.38889(5) 0.17454(14) 0.42881(12) 0.0469(4) Uani 1 1 d . . . . .
O2 O 0.29522(6) 0.25755(17) 0.71206(15) 0.0666(5) Uani 1 1 d . . . . .
O3 O 0.34192(8) 0.4973(2) 0.9063(2) 0.1069(9) Uani 1 1 d . . . . .
O4 O 0.37480(9) 0.54456(19) 0.7614(2) 0.0891(7) Uani 1 1 d . . . . .
O5 O 0.43598(9) 0.2109(3) 1.15393(17) 0.1074(9) Uani 1 1 d . . . . .
O6 O 0.45990(10) 0.0377(3) 1.08628(18) 0.1038(9) Uani 1 1 d . . . . .
N1 N 0.45547(7) 0.2720(2) 0.39809(17) 0.0503(5) Uani 1 1 d . . . . .
H1A H 0.4747(9) 0.344(2) 0.4027(19) 0.060 Uiso 1 1 d R . . . .
H1B H 0.4471(9) 0.241(2) 0.334(2) 0.060 Uiso 1 1 d R . . . .
N2 N 0.48536(9) 0.4928(2) 0.61807(18) 0.0783(8) Uani 1 1 d . . . . .
N3 N 0.36735(8) 0.4725(2) 0.8351(2) 0.0647(7) Uani 1 1 d . . . . .
N4 N 0.44290(9) 0.1431(3) 1.0764(2) 0.0753(8) Uani 1 1 d . . . . .

loop_
_atom_site_aniso_label
_atom_site_aniso_U_11
_atom_site_aniso_U_22
_atom_site_aniso_U_33
_atom_site_aniso_U_23
_atom_site_aniso_U_13
_atom_site_aniso_U_12
C1 0.0368(12) 0.0437(12) 0.0352(12) 0.0044(10) 0.0035(10) -0.0042(11)
C2 0.0425(12) 0.0434(12) 0.0308(12) 0.0026(10) 0.0051(9) -0.0074(11)
C3 0.0412(12) 0.0361(11) 0.0358(12) -0.0006(9) 0.0080(10) -0.0009(10)
C4 0.0354(12) 0.0416(12) 0.0375(12) 0.0020(10) 0.0040(9) -0.0042(10)
C5 0.0387(12) 0.0447(13) 0.0397(13) 0.0007(10) 0.0054(10) -0.0067(11)
C6 0.0525(14) 0.0584(15) 0.0504(15) -0.0120(12) 0.0089(12) -0.0165(13)
C7 0.0483(14) 0.0502(14) 0.0609(16) -0.0051(12) 0.0117(12) -0.0119(12)
C8 0.0427(13) 0.0546(15) 0.0659(17) -0.0054(13) 0.0108(12) -0.0096(12)
C9 0.0419(13) 0.0492(14) 0.0467(14) -0.0015(11) 0.0083(11) -0.0019(11)
C10 0.0552(15) 0.0608(15) 0.0304(12) 0.0003(11) 0.0102(11) -0.0180(14)
C11 0.0620(17) 0.0740(19) 0.093(2) -0.0211(16) 0.0159(16) -0.0273(16)
C12 0.0737(19) 0.0568(16) 0.089(2) 0.0051(15) 0.0159(17) -0.0015(15)
C13 0.0387(12) 0.0382(12) 0.0364(12) -0.0056(9) 0.0120(9) -0.0089(10)
C14 0.0360(12) 0.0507(14) 0.0458(14) -0.0125(11) 0.0094(10) -0.0066(11)
C15 0.0463(14) 0.0807(18) 0.0369(14) -0.0191(13) 0.0124(11) -0.0164(14)
C16 0.0508(14) 0.0736(18) 0.0308(13) 0.0034(12) 0.0046(11) -0.0178(14)
C17 0.0681(17) 0.0540(15) 0.0477(15) 0.0084(12) 0.0028(13) -0.0005(14)
C18 0.0683(16) 0.0475(14) 0.0365(13) -0.0055(11) 0.0091(12) 0.0062(13)
O1 0.0481(9) 0.0536(9) 0.0412(9) -0.0094(7) 0.0139(7) -0.0138(8)
O2 0.0553(11) 0.0827(13) 0.0667(12) -0.0218(10) 0.0255(9) -0.0137(10)
O3 0.0807(15) 0.135(2) 0.1089(19) -0.0565(16) 0.0256(14) 0.0287(14)
O4 0.1151(18) 0.0481(12) 0.1013(18) -0.0139(11) 0.0046(15) 0.0071(12)
O5 0.1082(18) 0.180(2) 0.0339(12) -0.0039(14) 0.0094(12) -0.0167(17)
O6 0.120(2) 0.1155(19) 0.0721(16) 0.0475(14) -0.0025(14) -0.0170(17)
N1 0.0501(12) 0.0651(14) 0.0379(11) -0.0046(10) 0.0137(10) -0.0146(11)
N2 0.0890(18) 0.1017(18) 0.0467(13) -0.0104(13) 0.0181(12) -0.0515(16)
N3 0.0547(14) 0.0667(16) 0.0715(17) -0.0339(14) 0.0034(12) 0.0032(13)
N4 0.0645(16) 0.117(2) 0.0429(15) 0.0154(16) 0.0030(12) -0.0301(16)

loop_
_atom_type_symbol
_atom_type_description
_atom_type_scat_dispersion_real
_atom_type_scat_dispersion_imag
_atom_type_scat_source
C C 0.0033 0.0016 'International Tables Vol C Tables 4.2.6.8 and 6.1.1.4'
H H 0.0000 0.0000 'International Tables Vol C Tables 4.2.6.8 and 6.1.1.4'
N N 0.0061 0.0033 'International Tables Vol C Tables 4.2.6.8 and 6.1.1.4'
O O 0.0106 0.0060 'International Tables Vol C Tables 4.2.6.8 and 6.1.1.4'

loop_
_geom_angle_atom_site_label_1
_geom_angle_atom_site_label_2
_geom_angle_atom_site_label_3
_geom_angle
_geom_angle_site_symmetry_1
_geom_angle_site_symmetry_3
C2 C1 O1 122.53(19) . .
C2 C1 N1 127.3(2) . .
N1 C1 O1 110.19(19) . .
C1 C2 C3 123.10(19) . .
C1 C2 C10 117.84(19) . .
C10 C2 C3 119.02(18) . .
C2 C3 H3 108.7 . .
C2 C3 C13 111.21(17) . .
C4 C3 C2 109.45(17) . .
C4 C3 H3 108.7 . .
C4 C3 C13 110.09(16) . .
C13 C3 H3 108.7 . .
C5 C4 C3 123.30(19) . .
C5 C4 C9 118.4(2) . .
C9 C4 C3 118.12(19) . .
C4 C5 C6 125.6(2) . .
C4 C5 O1 122.81(19) . .
O1 C5 C6 111.54(19) . .
C5 C6 H6A 108.9 . .
C5 C6 H6B 108.9 . .
C5 C6 C7 113.3(2) . .
H6A C6 H6B 107.7 . .
C7 C6 H6A 108.9 . .
C7 C6 H6B 108.9 . .
C6 C7 C11 108.8(2) . .
C8 C7 C6 108.53(19) . .
C8 C7 C11 110.3(2) . .
C8 C7 C12 109.1(2) . .
C12 C7 C6 110.4(2) . .
C12 C7 C11 109.7(2) . .
C7 C8 H8A 108.3 . .
C7 C8 H8B 108.3 . .
H8A C8 H8B 107.4 . .
C9 C8 C7 115.96(19) . .
C9 C8 H8A 108.3 . .
C9 C8 H8B 108.3 . .
C4 C9 C8 118.8(2) . .
O2 C9 C4 119.7(2) . .
O2 C9 C8 121.4(2) . .
N2 C10 C2 179.4(3) . .
C7 C11 H11A 109.5 . .
C7 C11 H11B 109.5 . .
C7 C11 H11C 109.5 . .
H11A C11 H11B 109.5 . .
H11A C11 H11C 109.5 . .
H11B C11 H11C 109.5 . .
C7 C12 H12A 109.5 . .
C7 C12 H12B 109.5 . .
C7 C12 H12C 109.5 . .
H12A C12 H12B 109.5 . .
H12A C12 H12C 109.5 . .
H12B C12 H12C 109.5 . .
C14 C13 C3 125.1(2) . .
C14 C13 C18 116.8(2) . .
C18 C13 C3 118.00(18) . .
C13 C14 N3 121.6(2) . .
C15 C14 C13 122.3(2) . .
C15 C14 N3 116.0(2) . .
C14 C15 H15 121.0 . .
C16 C15 C14 118.0(2) . .
C16 C15 H15 121.0 . .
C15 C16 C17 122.1(2) . .
C15 C16 N4 119.0(2) . .
C17 C16 N4 118.8(3) . .
C16 C17 H17 120.8 . .
C16 C17 C18 118.4(2) . .
C18 C17 H17 120.8 . .
C13 C18 H18 118.9 . .
C17 C18 C13 122.2(2) . .
C17 C18 H18 118.9 . .
C1 O1 C5 118.76(16) . .
C1 N1 H1A 117.8(15) . .
C1 N1 H1B 114.0(18) . .
H1A N1 H1B 117(2) . .
O3 N3 C14 116.9(3) . .
O4 N3 C14 118.9(2) . .
O4 N3 O3 124.1(3) . .
O5 N4 C16 117.0(3) . .
O6 N4 C16 118.5(3) . .
O6 N4 O5 124.5(3) . .

loop_
_geom_bond_atom_site_label_1
_geom_bond_atom_site_label_2
_geom_bond_distance
_geom_bond_site_symmetry_2
C1 C2 1.345(3) .
C1 O1 1.369(2) .
C1 N1 1.347(3) .
C2 C3 1.507(3) .
C2 C10 1.415(3) .
C3 H3 0.9800 .
C3 C4 1.505(3) .
C3 C13 1.529(3) .
C4 C5 1.333(3) .
C4 C9 1.465(3) .
C5 C6 1.481(3) .
C5 O1 1.376(2) .
C6 H6A 0.9700 .
C6 H6B 0.9700 .
C6 C7 1.529(3) .
C7 C8 1.527(3) .
C7 C11 1.529(3) .
C7 C12 1.528(4) .
C8 H8A 0.9700 .
C8 H8B 0.9700 .
C8 C9 1.500(3) .
C9 O2 1.221(3) .
C10 N2 1.143(3) .
C11 H11A 0.9600 .
C11 H11B 0.9600 .
C11 H11C 0.9600 .
C12 H12A 0.9600 .
C12 H12B 0.9600 .
C12 H12C 0.9600 .
C13 C14 1.386(3) .
C13 C18 1.387(3) .
C14 C15 1.381(3) .
C14 N3 1.466(3) .
C15 H15 0.9300 .
C15 C16 1.366(3) .
C16 C17 1.371(3) .
C16 N4 1.468(3) .
C17 H17 0.9300 .
C17 C18 1.372(3) .
C18 H18 0.9300 .
O3 N3 1.225(3) .
O4 N3 1.214(3) .
O5 N4 1.217(3) .
O6 N4 1.213(3) .
N1 H1A 0.94(2) .
N1 H1B 0.84(3) .
